data_4344929
loop_
_publ_author_name
'Maity, Dilip Kumar'
'Halder, Arijit'
'Pahari, Goutam'
'Haque, Fazle'
'Ghoshal, Debajyoti'

_publ_section_title
;
 Hydrogen Uptake by an Inclined Polycatenated Dynamic Metal-Organic
 Framework Based Material.
;
_journal_name_full 'Inorganic chemistry'
_journal_paper_doi 10.1021/acs.inorgchem.6b02719
_journal_year 2016
_chemical_formula_sum 'C20 H21 Cu N3 O10'
_chemical_formula_weight 526.94
_space_group_crystal_system monoclinic
_space_group_IT_number 9
_space_group_name_Hall 'I -2ya'
_space_group_name_H-M_alt 'I 1 a 1'
_symmetry_space_group_name_Hall 'I -2ya'
_symmetry_space_group_name_H-M 'I 1 a 1'
_atom_sites_solution_hydrogens mixed
_audit_creation_method SHELXL-2016/4
_cell_angle_alpha 90.000(5)
_cell_angle_beta 103.198(5)
_cell_angle_gamma 90.000(5)
_cell_formula_units_Z 4
_cell_length_a 12.743(5)
_cell_length_b 10.874(5)
_cell_length_c 17.709(5)
_cell_measurement_reflns_used 250
_cell_measurement_temperature 298(2)
_cell_measurement_theta_max 27.6
_cell_measurement_theta_min 2.2
_cell_volume 2389.1(16)
_computing_cell_refinement 'SMART APEX II'
_computing_data_collection 'SMART APEX II (BRUKER,2010)'
_computing_data_reduction 'SAINT (BRUKER,2000)'
_computing_molecular_graphics 'Ortep-3v2 for windows (Farrugia,1997)'
_computing_publication_material 'PLATON (Spek, 2008)'
_computing_structure_refinement 'SHELXL-2016/4 (Sheldrick, 2016)'
_computing_structure_solution 'SHELXS-2016/4 (Sheldrick, 2016)'
_diffrn_ambient_temperature 298(2)
_diffrn_measured_fraction_theta_full 1.000
_diffrn_measured_fraction_theta_max 0.995
_diffrn_measurement_device_type 'CCD area detector'
_diffrn_measurement_method 'phi and omega scans'
_diffrn_radiation_type MoK\a
_diffrn_radiation_wavelength 0.71073
_diffrn_reflns_av_R_equivalents 0.0516
_diffrn_reflns_av_unetI/netI 0.0717
_diffrn_reflns_Laue_measured_fraction_full 1.000
_diffrn_reflns_Laue_measured_fraction_max 0.995
_diffrn_reflns_limit_h_max 16
_diffrn_reflns_limit_h_min -16
_diffrn_reflns_limit_k_max 14
_diffrn_reflns_limit_k_min -14
_diffrn_reflns_limit_l_max 22
_diffrn_reflns_limit_l_min -22
_diffrn_reflns_number 17958
_diffrn_reflns_point_group_measured_fraction_full 1.000
_diffrn_reflns_point_group_measured_fraction_max 0.995
_diffrn_reflns_theta_full 25.242
_diffrn_reflns_theta_max 27.577
_diffrn_reflns_theta_min 2.214
_diffrn_source 'fine-focus sealed tube'
_exptl_absorpt_coefficient_mu 0.972
_exptl_absorpt_correction_T_max 0.9852
_exptl_absorpt_correction_T_min 0.8859
_exptl_absorpt_correction_type multi-scan
_exptl_absorpt_process_details
;
'XPREP' - A PROGRAM DATA PREPARATION & RECIPROCAL 
SPACE EXPLORATION,
Bruker Analytical X-ray Systems, 1997
;
_exptl_crystal_colour Blue
_exptl_crystal_density_diffrn 1.465
_exptl_crystal_description Linear
_exptl_crystal_F_000 1084
_exptl_crystal_size_max 0.20
_exptl_crystal_size_mid 0.10
_exptl_crystal_size_min 0.10
_refine_diff_density_max 0.354
_refine_diff_density_min -0.453
_refine_diff_density_rms 0.068
_refine_ls_abs_structure_details
;
 Refined as an inversion twin.
;
_refine_ls_abs_structure_Flack 0.31(2)
_refine_ls_extinction_method none
_refine_ls_goodness_of_fit_ref 0.978
_refine_ls_hydrogen_treatment constr
_refine_ls_matrix_type full
_refine_ls_number_parameters 302
_refine_ls_number_reflns 5389
_refine_ls_number_restraints 2
_refine_ls_restrained_S_all 0.978
_refine_ls_R_factor_all 0.0797
_refine_ls_R_factor_gt 0.0512
_refine_ls_shift/su_max 0.000
_refine_ls_shift/su_mean 0.000
_refine_ls_structure_factor_coef Fsqd
_refine_ls_weighting_details 'w=1/[\s^2^(Fo^2^)+(0.0661P)^2^] where P=(Fo^2^+2Fc^2^)/3'
_refine_ls_weighting_scheme calc
_refine_ls_wR_factor_gt 0.1111
_refine_ls_wR_factor_ref 0.1268
_reflns_Friedel_coverage 0.997
_reflns_Friedel_fraction_full 1.000
_reflns_Friedel_fraction_max 0.995
_reflns_number_gt 3993
_reflns_number_total 5389
_reflns_threshold_expression 'I > 2\s(I)'
_cod_data_source_file ic6b02719_si_002.cif
_cod_data_source_block DG1_rev
_cod_database_code 4344929
_shelx_shelxl_version_number 2016/4
_shelx_space_group_comment
;
The symmetry employed for this shelxl refinement is uniquely defined
by the following loop, which should always be used as a source of
symmetry information in preference to the above space-group names.
They are only intended as comments.
;

loop_
_space_group_symop_operation_xyz
'x, y, z'
'x+1/2, -y, z'
'x+1/2, y+1/2, z+1/2'
'x+1, -y+1/2, z+1/2'

loop_
_atom_site_label
_atom_site_type_symbol
_atom_site_fract_x
_atom_site_fract_y
_atom_site_fract_z
_atom_site_U_iso_or_equiv
_atom_site_adp_type
_atom_site_occupancy
_atom_site_site_symmetry_order
_atom_site_calc_flag
_atom_site_refinement_flags_posn
_atom_site_refinement_flags_adp
CU1 Cu 0.04674(6) 0.22877(7) 0.39681(5) 0.0440(3) Uani 1 1 d . .
O2 O 0.2485(5) 0.2702(5) 0.5343(4) 0.0639(15) Uani 1 1 d . .
O1 O 0.1357(4) 0.1224(4) 0.4759(3) 0.0455(12) Uani 1 1 d . .
C5 C 0.1299(7) 0.2041(8) 0.2578(5) 0.052(2) Uani 1 1 d . .
H5 H 0.122661 0.289227 0.256854 0.062 Uiso 1 1 calc R U
C14 C 0.2528(5) 0.0788(6) 0.5967(4) 0.0362(15) Uani 1 1 d . .
N1 N 0.1020(4) 0.1411(6) 0.3140(3) 0.0375(14) Uani 1 1 d . .
C18 C 0.3931(6) 0.0143(6) 0.7071(4) 0.0405(15) Uani 1 1 d . .
H18 H 0.463534 0.022426 0.735861 0.049 Uiso 1 1 calc R U
C19 C 0.3557(5) 0.0861(6) 0.6420(4) 0.0383(16) Uani 1 1 d . .
C15 C 0.1861(6) -0.0049(7) 0.6191(4) 0.052(2) Uani 1 1 d . .
H15 H 0.116182 -0.013739 0.589466 0.063 Uiso 1 1 calc R U
C2 C 0.1443(6) -0.0421(7) 0.2559(4) 0.0494(18) Uani 1 1 d . .
H2 H 0.146185 -0.127586 0.256613 0.059 Uiso 1 1 calc R U
C6 C 0.2220(5) -0.0415(8) 0.1349(5) 0.052(2) Uani 1 1 d . .
H6A H 0.196697 -0.125782 0.127875 0.062 Uiso 1 1 calc R U
H6B H 0.196031 0.001983 0.086438 0.062 Uiso 1 1 calc R U
C4 C 0.1692(6) 0.1472(7) 0.2006(4) 0.055(2) Uani 1 1 d . .
H4 H 0.190733 0.194237 0.162995 0.066 Uiso 1 1 calc R U
C13 C 0.2105(5) 0.1652(7) 0.5286(4) 0.0420(16) Uani 1 1 d . .
O5 O 0.4782(7) 0.2453(7) 0.6663(7) 0.132(4) Uani 1 1 d . .
N3 N 0.4350(6) 0.1701(8) 0.6189(6) 0.075(2) Uani 1 1 d . .
C1 C 0.1086(5) 0.0193(7) 0.3129(4) 0.0429(17) Uani 1 1 d . .
H1 H 0.088400 -0.025754 0.351886 0.051 Uiso 1 1 calc R U
O6 O 0.4514(6) 0.1529(9) 0.5539(6) 0.126(4) Uani 1 1 d . .
C3 C 0.1770(5) 0.0192(7) 0.1987(4) 0.0445(17) Uani 1 1 d . .
C7 C -0.1565(6) 0.4600(9) 0.6557(5) 0.059(2) Uani 1 1 d . .
H7A H -0.131865 0.544319 0.664742 0.071 Uiso 1 1 calc R U
H7B H -0.131147 0.414707 0.703612 0.071 Uiso 1 1 calc R U
C12 C -0.0696(6) 0.4779(7) 0.5430(4) 0.0458(17) Uani 1 1 d . .
H12 H -0.073123 0.563079 0.546566 0.055 Uiso 1 1 calc R U
C9 C -0.1029(6) 0.2802(7) 0.5829(5) 0.057(2) Uani 1 1 d . .
H9 H -0.130009 0.226539 0.614664 0.068 Uiso 1 1 calc R U
C8 C -0.1084(5) 0.4052(7) 0.5940(4) 0.0472(18) Uani 1 1 d . .
C17 C 0.3242(5) -0.0693(6) 0.7286(4) 0.0356(14) Uani 1 1 d . .
C16 C 0.2197(6) -0.0783(6) 0.6858(4) 0.052(2) Uani 1 1 d . .
H16 H 0.171777 -0.132485 0.700786 0.063 Uiso 1 1 calc R U
C11 C -0.0253(5) 0.4252(7) 0.4866(4) 0.0439(17) Uani 1 1 d . .
H11 H 0.000813 0.476250 0.452947 0.053 Uiso 1 1 calc R U
C10 C -0.0583(8) 0.2345(7) 0.5262(6) 0.051(2) Uani 1 1 d . .
H10 H -0.055431 0.149585 0.520612 0.061 Uiso 1 1 calc R U
N2 N -0.0186(4) 0.3049(5) 0.4785(3) 0.0396(14) Uani 1 1 d . .
O1W O 0.2042(4) 0.3865(4) 0.3968(3) 0.091(2) Uani 1 1 d G .
H1WA H 0.218887 0.348812 0.439927 0.136 Uiso 1 1 d G U
H1WB H 0.181518 0.458380 0.403269 0.136 Uiso 1 1 d G U
O2W O -0.1031(4) 0.0568(5) 0.3820(4) 0.090(2) Uani 1 1 d G .
H2WA H -0.082005 0.041148 0.430088 0.135 Uiso 1 1 d G U
H2WB H -0.090468 -0.004633 0.355774 0.135 Uiso 1 1 d G U
O3W O 0.1266(6) 0.6230(4) 0.3693(6) 0.160(4) Uani 1 1 d G .
H3WA H 0.131169 0.635577 0.322799 0.240 Uiso 1 1 d G U
H3WB H 0.174112 0.665451 0.399873 0.240 Uiso 1 1 d G U
O4W O 0.4081(5) 0.2422(6) 0.3706(8) 0.234(7) Uani 1 1 d G .
O4 O 0.2997(5) -0.2243(5) 0.8172(4) 0.0705(18) Uani 1 1 d . .
C20 C 0.3647(5) -0.1584(6) 0.7938(4) 0.0393(15) Uani 1 1 d . .
O3 O 0.4658(4) -0.1591(4) 0.8185(3) 0.0447(12) Uani 1 1 d . .

loop_
_atom_site_aniso_label
_atom_site_aniso_U_11
_atom_site_aniso_U_22
_atom_site_aniso_U_33
_atom_site_aniso_U_23
_atom_site_aniso_U_13
_atom_site_aniso_U_12
CU1 0.0494(4) 0.0640(5) 0.0188(3) 0.0078(5) 0.0084(3) 0.0338(5)
O2 0.075(4) 0.051(3) 0.062(4) 0.019(3) 0.008(3) 0.006(3)
O1 0.053(3) 0.054(3) 0.026(3) 0.004(2) 0.001(2) 0.024(2)
C5 0.073(6) 0.050(5) 0.039(5) 0.007(4) 0.027(4) 0.012(4)
C14 0.042(4) 0.037(3) 0.028(3) 0.005(3) 0.004(3) 0.011(3)
N1 0.035(3) 0.052(4) 0.026(3) 0.000(3) 0.008(2) 0.014(3)
C18 0.041(3) 0.042(4) 0.032(4) 0.006(3) -0.006(3) 0.007(3)
C19 0.039(4) 0.038(4) 0.038(4) 0.011(3) 0.007(3) 0.005(3)
C15 0.044(4) 0.055(4) 0.044(4) 0.016(4) -0.017(3) 0.000(3)
C2 0.045(4) 0.051(4) 0.055(5) -0.008(4) 0.017(3) 0.006(3)
C6 0.043(4) 0.073(5) 0.040(5) -0.020(4) 0.012(3) 0.008(4)
C4 0.079(5) 0.062(5) 0.036(4) 0.006(4) 0.039(4) 0.010(4)
C13 0.047(4) 0.050(4) 0.031(4) 0.007(3) 0.013(3) 0.021(3)
O5 0.098(5) 0.083(5) 0.179(10) 0.054(6) -0.044(6) -0.042(4)
N3 0.054(4) 0.071(5) 0.097(7) 0.049(5) 0.009(4) 0.013(4)
C1 0.051(4) 0.048(4) 0.036(4) 0.008(3) 0.020(3) 0.010(3)
O6 0.106(6) 0.150(8) 0.149(8) 0.083(7) 0.085(6) 0.049(5)
C3 0.035(4) 0.061(5) 0.040(4) -0.012(3) 0.014(3) 0.007(3)
C7 0.053(4) 0.086(6) 0.042(5) -0.019(4) 0.016(4) 0.008(4)
C12 0.054(4) 0.047(4) 0.041(4) -0.009(3) 0.020(3) 0.010(3)
C9 0.069(5) 0.057(5) 0.054(5) 0.010(4) 0.037(4) 0.011(4)
C8 0.040(4) 0.071(5) 0.033(4) -0.003(4) 0.013(3) 0.013(3)
C17 0.042(3) 0.037(3) 0.023(3) 0.006(3) -0.001(3) 0.010(3)
C16 0.045(4) 0.052(4) 0.050(5) 0.023(4) -0.008(3) -0.004(3)
C11 0.047(4) 0.048(5) 0.041(4) 0.002(3) 0.017(3) 0.010(3)
C10 0.070(6) 0.051(5) 0.042(5) 0.007(4) 0.032(4) 0.015(4)
N2 0.043(3) 0.052(4) 0.026(3) 0.004(2) 0.012(2) 0.017(3)
O1W 0.133(6) 0.073(4) 0.053(4) 0.013(3) -0.008(4) -0.005(4)
O2W 0.083(4) 0.093(5) 0.088(5) 0.002(4) 0.007(4) 0.012(4)
O3W 0.173(9) 0.109(6) 0.216(11) 0.071(8) 0.084(8) 0.013(6)
O4W 0.171(11) 0.228(13) 0.31(2) 0.068(13) 0.061(13) 0.054(10)
O4 0.061(3) 0.068(4) 0.074(4) 0.039(3) -0.004(3) -0.010(3)
C20 0.045(4) 0.041(4) 0.028(4) 0.007(3) 0.000(3) 0.012(3)
O3 0.045(3) 0.062(3) 0.028(3) 0.011(2) 0.010(2) 0.023(2)

loop_
_atom_type_symbol
_atom_type_description
_atom_type_scat_dispersion_real
_atom_type_scat_dispersion_imag
_atom_type_scat_source
C C 0.0033 0.0016 'International Tables Vol C Tables 4.2.6.8 and 6.1.1.4'
H H 0.0000 0.0000 'International Tables Vol C Tables 4.2.6.8 and 6.1.1.4'
N N 0.0061 0.0033 'International Tables Vol C Tables 4.2.6.8 and 6.1.1.4'
O O 0.0106 0.0060 'International Tables Vol C Tables 4.2.6.8 and 6.1.1.4'
Cu Cu 0.3201 1.2651 'International Tables Vol C Tables 4.2.6.8 and 6.1.1.4'

loop_
_geom_angle_atom_site_label_1
_geom_angle_atom_site_label_2
_geom_angle_atom_site_label_3
_geom_angle
_geom_angle_site_symmetry_1
_geom_angle_site_symmetry_3
O3 CU1 O1 176.6(2) 3_454 .
O3 CU1 N1 89.7(2) 3_454 .
O1 CU1 N1 90.0(2) . .
O3 CU1 N2 90.9(2) 3_454 .
O1 CU1 N2 89.8(2) . .
N1 CU1 N2 174.9(2) . .
C13 O1 CU1 121.7(5) . .
N1 C5 C4 121.8(7) . .
C15 C14 C19 116.3(6) . .
C15 C14 C13 120.6(6) . .
C19 C14 C13 122.9(6) . .
C5 N1 C1 118.5(6) . .
C5 N1 CU1 120.2(5) . .
C1 N1 CU1 121.3(5) . .
C17 C18 C19 118.9(6) . .
C14 C19 C18 123.7(6) . .
C14 C19 N3 119.5(6) . .
C18 C19 N3 116.8(6) . .
C14 C15 C16 122.1(6) . .
C3 C2 C1 121.4(7) . .
C7 C6 C3 110.6(5) 3_544 .
C5 C4 C3 120.5(7) . .
O2 C13 O1 128.1(7) . .
O2 C13 C14 116.3(6) . .
O1 C13 C14 115.4(6) . .
O5 N3 O6 127.1(10) . .
O5 N3 C19 117.0(10) . .
O6 N3 C19 115.8(9) . .
N1 C1 C2 122.0(7) . .
C2 C3 C4 115.8(6) . .
C2 C3 C6 124.8(7) . .
C4 C3 C6 119.3(7) . .
C8 C7 C6 112.7(6) . 3_455
C8 C12 C11 120.3(7) . .
C10 C9 C8 120.7(8) . .
C12 C8 C9 115.9(7) . .
C12 C8 C7 121.3(8) . .
C9 C8 C7 122.8(8) . .
C16 C17 C18 119.5(6) . .
C16 C17 C20 119.7(6) . .
C18 C17 C20 120.6(6) . .
C17 C16 C15 119.5(7) . .
N2 C11 C12 122.5(7) . .
N2 C10 C9 123.1(7) . .
C10 N2 C11 117.4(6) . .
C10 N2 CU1 120.3(5) . .
C11 N2 CU1 122.3(5) . .
O4 C20 O3 126.0(6) . .
O4 C20 C17 119.5(6) . .
O3 C20 C17 114.5(6) . .
C20 O3 CU1 125.6(4) . 3_545

loop_
_geom_bond_atom_site_label_1
_geom_bond_atom_site_label_2
_geom_bond_distance
_geom_bond_site_symmetry_2
CU1 O3 1.954(4) 3_454
CU1 O1 1.965(4) .
CU1 N1 2.007(5) .
CU1 N2 2.006(5) .
O2 C13 1.236(9) .
O1 C13 1.260(8) .
C5 N1 1.323(11) .
C5 C4 1.375(11) .
C14 C15 1.365(10) .
C14 C19 1.375(9) .
C14 C13 1.526(9) .
N1 C1 1.327(9) .
C18 C17 1.376(9) .
C18 C19 1.383(9) .
C19 N3 1.487(10) .
C15 C16 1.408(9) .
C2 C3 1.356(10) .
C2 C1 1.370(10) .
C6 C7 1.508(9) 3_544
C6 C3 1.527(9) .
C4 C3 1.396(11) .
O5 N3 1.210(12) .
N3 O6 1.231(11) .
C7 C8 1.494(10) .
C7 C6 1.508(9) 3_455
C12 C8 1.375(10) .
C12 C11 1.379(9) .
C9 C10 1.356(12) .
C9 C8 1.377(11) .
C17 C16 1.376(9) .
C17 C20 1.506(8) .
C11 N2 1.321(9) .
C10 N2 1.323(10) .
O4 C20 1.237(9) .
C20 O3 1.262(8) .
O3 CU1 1.954(4) 3_545
